data_4061551
loop_
_publ_author_name
'Roger, M.'
'Belkhiri, L.'
'Thu\'ery, P.'
'Arliguie, T.'
'Fourmigu\'e, M.'
'Boucekkine, A.'
'Ephritikhine, M.'

_publ_section_title
;
Lanthanide(III) / Actinide(III) Differentiation
 in Mixed Cyclopentadienyl / Dithiolene Compounds from
 X-Ray Diffraction and Density Functional Theory Analysis
;
_journal_issue 21
_journal_name_full Organometallics
_journal_page_first 4940
_journal_page_last 4952
_journal_paper_doi 10.1021/om050329z
_journal_volume 24
_journal_year 2005
_chemical_formula_sum 'C46.5 H80 Ce K O10 S4'
_chemical_formula_weight 1106.56
_space_group_IT_number 2
_symmetry_cell_setting triclinic
_symmetry_space_group_name_Hall '-P 1'
_symmetry_space_group_name_H-M 'P -1'
_cell_angle_alpha 74.497(3)
_cell_angle_beta 74.890(2)
_cell_angle_gamma 81.053(3)
_cell_formula_units_Z 4
_cell_length_a 16.0585(8)
_cell_length_b 16.3685(4)
_cell_length_c 22.3656(10)
_cell_measurement_temperature 100(2)
_cell_volume 5445.8(4)
_diffrn_ambient_temperature 100(2)
_exptl_crystal_density_diffrn 1.350
_cod_original_formula_sum 'C46.50 H80 Ce K O10 S4'
_cod_database_code 4061551

loop_
_symmetry_equiv_pos_as_xyz
'x, y, z'
'-x, -y, -z'

loop_
_atom_site_label
_atom_site_type_symbol
_atom_site_fract_x
_atom_site_fract_y
_atom_site_fract_z
_atom_site_U_iso_or_equiv
_atom_site_adp_type
_atom_site_occupancy
_atom_site_symmetry_multiplicity
_atom_site_calc_flag
_atom_site_refinement_flags
_atom_site_disorder_assembly
_atom_site_disorder_group
Ce1 Ce 0.71883(2) 0.76798(2) 0.771173(16) 0.02979(12) Uani 1 1 d . . .
Ce2 Ce 0.80988(2) 0.77745(2) 0.285343(17) 0.03150(12) Uani 1 1 d . . .
K1 K 0.32250(10) 0.75246(9) 0.11709(7) 0.0396(3) Uani 1 1 d . . .
K2 K 0.72453(9) 0.25018(9) 0.44898(7) 0.0339(3) Uani 1 1 d . . .
S1A S 0.65800(11) 0.86659(11) 0.86116(8) 0.0340(4) Uani 1 1 d . . .
S2A S 0.66381(12) 0.64983(11) 0.88433(8) 0.0359(4) Uani 1 1 d . . .
S3A S 0.74245(15) 0.62417(13) 0.98968(9) 0.0506(5) Uani 1 1 d D . .
S4A S 0.73069(13) 0.84002(13) 0.97120(9) 0.0443(4) Uani 1 1 d D . .
S1B S 0.69097(12) 0.67394(12) 0.37437(8) 0.0395(4) Uani 1 1 d . . .
S2B S 0.91126(13) 0.62516(12) 0.31673(9) 0.0425(4) Uani 1 1 d . . .
S3B S 0.93675(14) 0.58294(13) 0.44293(10) 0.0477(5) Uani 1 1 d . . .
S4B S 0.71796(15) 0.62264(14) 0.50127(9) 0.0510(5) Uani 1 1 d . . .
C1A C 0.6975(4) 0.7888(5) 0.9214(3) 0.0352(15) Uani 1 1 d . A .
C2A C 0.7004(5) 0.7040(4) 0.9300(3) 0.0346(15) Uani 1 1 d . A .
C3A C 0.7748(11) 0.6751(8) 1.0409(8) 0.061(5) Uani 0.66(2) 1 d PD A 1
H3A1 H 0.7693 0.6375 1.0832 0.073 Uiso 0.66(2) 1 calc PR A 1
H3A2 H 0.8350 0.6867 1.0242 0.073 Uiso 0.66(2) 1 calc PR A 1
C4A C 0.7185(11) 0.7577(7) 1.0451(4) 0.059(5) Uani 0.66(2) 1 d PD A 1
H4A1 H 0.7317 0.7800 1.0773 0.071 Uiso 0.66(2) 1 calc PR A 1
H4A2 H 0.6583 0.7454 1.0593 0.071 Uiso 0.66(2) 1 calc PR A 1
C3C C 0.722(2) 0.6871(14) 1.0485(9) 0.050(8) Uani 0.34(2) 1 d PD A 2
H3C1 H 0.6616 0.7108 1.0556 0.060 Uiso 0.34(2) 1 calc PR A 2
H3C2 H 0.7317 0.6511 1.0886 0.060 Uiso 0.34(2) 1 calc PR A 2
C4C C 0.7809(17) 0.7585(11) 1.0252(12) 0.060(9) Uani 0.34(2) 1 d PD A 2
H4C1 H 0.8382 0.7389 1.0037 0.072 Uiso 0.34(2) 1 calc PR A 2
H4C2 H 0.7861 0.7795 1.0606 0.072 Uiso 0.34(2) 1 calc PR A 2
C1B C 0.7710(5) 0.6351(4) 0.4196(3) 0.0385(16) Uani 1 1 d . . .
C2B C 0.8575(5) 0.6188(4) 0.3969(3) 0.0376(15) Uani 1 1 d . . .
C3B C 0.8820(6) 0.5810(5) 0.5241(4) 0.052(2) Uani 1 1 d . . .
H3B1 H 0.9169 0.5446 0.5520 0.063 Uiso 1 1 calc R . .
H3B2 H 0.8762 0.6380 0.5307 0.063 Uiso 1 1 calc R . .
C4B C 0.7939(6) 0.5495(5) 0.5418(4) 0.056(2) Uani 1 1 d . . .
H4B1 H 0.7715 0.5410 0.5875 0.067 Uiso 1 1 calc R . .
H4B2 H 0.7989 0.4949 0.5313 0.067 Uiso 1 1 calc R . .
O1 O 0.1675(4) 0.6734(3) 0.1441(3) 0.0487(13) Uani 1 1 d . . .
O2 O 0.2417(4) 0.6709(4) 0.2512(3) 0.0576(15) Uani 1 1 d . . .
O3 O 0.4060(4) 0.5995(4) 0.2011(3) 0.0548(14) Uani 1 1 d . . .
O4 O 0.4758(4) 0.6571(3) 0.0710(3) 0.0517(14) Uani 1 1 d . . .
O5 O 0.3145(4) 0.6370(3) 0.0450(3) 0.0483(13) Uani 1 1 d . . .
O6 O 0.1959(4) 0.8518(4) 0.0491(3) 0.0603(16) Uani 1 1 d . . .
O7 O 0.2090(4) 0.8815(4) 0.1679(3) 0.0633(17) Uani 1 1 d . . .
O8 O 0.3769(4) 0.8309(4) 0.1986(3) 0.0555(15) Uani 1 1 d . . .
O9 O 0.4411(3) 0.8882(4) 0.0654(2) 0.0478(13) Uani 1 1 d . . .
O10 O 0.3708(4) 0.8377(3) -0.0199(3) 0.0486(13) Uani 1 1 d . . .
O11 O 0.6260(6) 0.2359(6) 0.5844(5) 0.104(3) Uani 1 1 d U . .
O12 O 0.5752(9) 0.1406(9) 0.5132(7) 0.155(5) Uani 1 1 d U . .
O13 O 0.6150(10) 0.2306(10) 0.3742(7) 0.159(5) Uani 1 1 d U . .
O14 O 0.6498(6) 0.3956(6) 0.3691(4) 0.095(2) Uani 1 1 d U . .
O15 O 0.6026(9) 0.3928(9) 0.4951(7) 0.150(4) Uani 1 1 d U . .
O16 O 0.8246(7) 0.1271(7) 0.5302(5) 0.111(3) Uani 1 1 d U . .
O17 O 0.7865(6) 0.0957(6) 0.4162(5) 0.105(3) Uani 1 1 d U . .
O18 O 0.8133(6) 0.2499(6) 0.3166(4) 0.096(2) Uani 1 1 d U . .
O19 O 0.8868(6) 0.3306(6) 0.3867(5) 0.101(3) Uani 1 1 d U . .
O20 O 0.8261(7) 0.3035(7) 0.5217(5) 0.109(3) Uani 1 1 d U . .
C1 C 0.5715(5) 0.8552(5) 0.7293(4) 0.0423(17) Uani 1 1 d . . .
C2 C 0.6280(5) 0.8348(5) 0.6751(4) 0.0477(19) Uani 1 1 d . . .
C3 C 0.6336(5) 0.7450(6) 0.6842(4) 0.0490(19) Uani 1 1 d . . .
C4 C 0.5800(5) 0.7109(5) 0.7443(4) 0.0412(16) Uani 1 1 d . . .
C5 C 0.5414(5) 0.7811(5) 0.7716(3) 0.0390(16) Uani 1 1 d . . .
C6 C 0.5422(7) 0.9437(6) 0.7396(5) 0.065(2) Uani 1 1 d U . .
H6A H 0.5884 0.9796 0.7193 0.098 Uiso 1 1 calc R . .
H6B H 0.5266 0.9412 0.7845 0.098 Uiso 1 1 calc R . .
H6C H 0.4929 0.9664 0.7216 0.098 Uiso 1 1 calc R . .
C7 C 0.6655(7) 0.9001(7) 0.6159(5) 0.074(3) Uani 1 1 d U . .
H7A H 0.6193 0.9371 0.6002 0.111 Uiso 1 1 calc R . .
H7B H 0.6990 0.8717 0.5837 0.111 Uiso 1 1 calc R . .
H7C H 0.7021 0.9331 0.6261 0.111 Uiso 1 1 calc R . .
C8 C 0.6771(8) 0.6951(7) 0.6355(5) 0.075(3) Uani 1 1 d U . .
H8A H 0.7023 0.6413 0.6561 0.113 Uiso 1 1 calc R . .
H8B H 0.7216 0.7262 0.6043 0.113 Uiso 1 1 calc R . .
H8C H 0.6352 0.6856 0.6149 0.113 Uiso 1 1 calc R . .
C9 C 0.5660(7) 0.6202(7) 0.7716(5) 0.071(3) Uani 1 1 d U . .
H9A H 0.5285 0.6135 0.8134 0.106 Uiso 1 1 calc R . .
H9B H 0.6206 0.5876 0.7743 0.106 Uiso 1 1 calc R . .
H9C H 0.5398 0.6004 0.7447 0.106 Uiso 1 1 calc R . .
C10 C 0.4746(5) 0.7746(7) 0.8339(4) 0.061(2) Uani 1 1 d . . .
H10A H 0.4776 0.7171 0.8591 0.092 Uiso 1 1 calc R . .
H10B H 0.4179 0.7903 0.8255 0.092 Uiso 1 1 calc R . .
H10C H 0.4858 0.8121 0.8567 0.092 Uiso 1 1 calc R . .
C11 C 0.8845(5) 0.8261(5) 0.7145(4) 0.0448(18) Uani 1 1 d . . .
C12 C 0.8778(5) 0.7701(4) 0.6779(3) 0.0368(15) Uani 1 1 d . . .
C13 C 0.8781(4) 0.6864(4) 0.7159(3) 0.0354(15) Uani 1 1 d . . .
C14 C 0.8872(5) 0.6895(5) 0.7770(3) 0.0430(17) Uani 1 1 d . . .
C15 C 0.8900(5) 0.7747(6) 0.7771(4) 0.0485(19) Uani 1 1 d . . .
C16 C 0.8896(6) 0.9200(5) 0.6924(5) 0.064(3) Uani 1 1 d . . .
H16A H 0.9317 0.9326 0.6526 0.096 Uiso 1 1 calc R . .
H16B H 0.9065 0.9402 0.7237 0.096 Uiso 1 1 calc R . .
H16C H 0.8340 0.9477 0.6867 0.096 Uiso 1 1 calc R . .
C17 C 0.8839(5) 0.7973(5) 0.6059(3) 0.0472(19) Uani 1 1 d . . .
H17A H 0.8483 0.8496 0.5961 0.071 Uiso 1 1 calc R . .
H17B H 0.8644 0.7538 0.5927 0.071 Uiso 1 1 calc R . .
H17C H 0.9430 0.8055 0.5837 0.071 Uiso 1 1 calc R . .
C18 C 0.8753(5) 0.6067(5) 0.6959(4) 0.0450(17) Uani 1 1 d . . .
H18A H 0.8199 0.5851 0.7154 0.068 Uiso 1 1 calc R . .
H18B H 0.9200 0.5649 0.7091 0.068 Uiso 1 1 calc R . .
H18C H 0.8843 0.6192 0.6503 0.068 Uiso 1 1 calc R . .
C19 C 0.9000(6) 0.6119(6) 0.8292(4) 0.060(2) Uani 1 1 d . . .
H19A H 0.9536 0.5797 0.8152 0.091 Uiso 1 1 calc R . .
H19B H 0.8530 0.5772 0.8389 0.091 Uiso 1 1 calc R . .
H19C H 0.9017 0.6292 0.8666 0.091 Uiso 1 1 calc R . .
C20 C 0.9063(6) 0.8051(8) 0.8303(5) 0.074(3) Uani 1 1 d . . .
H20A H 0.8892 0.7642 0.8699 0.112 Uiso 1 1 calc R . .
H20B H 0.8733 0.8588 0.8326 0.112 Uiso 1 1 calc R . .
H20C H 0.9669 0.8118 0.8224 0.112 Uiso 1 1 calc R . .
C21 C 0.7013(5) 0.7571(5) 0.2120(3) 0.0380(15) Uani 1 1 d . . .
C22 C 0.7388(5) 0.8337(5) 0.1780(3) 0.0405(16) Uani 1 1 d . . .
C23 C 0.8278(5) 0.8118(5) 0.1526(3) 0.0457(18) Uani 1 1 d . . .
C24 C 0.8446(6) 0.7231(6) 0.1712(4) 0.050(2) Uani 1 1 d . . .
C25 C 0.7661(6) 0.6888(5) 0.2070(3) 0.0447(18) Uani 1 1 d . . .
C26 C 0.6071(6) 0.7508(6) 0.2445(4) 0.053(2) Uani 1 1 d . . .
H26A H 0.5850 0.7993 0.2622 0.080 Uiso 1 1 calc R . .
H26B H 0.6010 0.6997 0.2780 0.080 Uiso 1 1 calc R . .
H26C H 0.5752 0.7492 0.2141 0.080 Uiso 1 1 calc R . .
C27 C 0.6913(6) 0.9191(5) 0.1614(4) 0.056(2) Uani 1 1 d . . .
H27A H 0.6699 0.9239 0.1242 0.083 Uiso 1 1 calc R . .
H27B H 0.7298 0.9623 0.1529 0.083 Uiso 1 1 calc R . .
H27C H 0.6436 0.9262 0.1964 0.083 Uiso 1 1 calc R . .
C28 C 0.8911(7) 0.8703(7) 0.1037(4) 0.071(3) Uani 1 1 d . . .
H28A H 0.9435 0.8649 0.1180 0.106 Uiso 1 1 calc R . .
H28B H 0.8657 0.9282 0.0988 0.106 Uiso 1 1 calc R . .
H28C H 0.9039 0.8549 0.0636 0.106 Uiso 1 1 calc R . .
C29 C 0.9294(7) 0.6738(7) 0.1504(5) 0.070(3) Uani 1 1 d U . .
H29A H 0.9368 0.6713 0.1069 0.104 Uiso 1 1 calc R . .
H29B H 0.9297 0.6171 0.1770 0.104 Uiso 1 1 calc R . .
H29C H 0.9758 0.7014 0.1538 0.104 Uiso 1 1 calc R . .
C30 C 0.7506(7) 0.5944(5) 0.2324(5) 0.065(3) Uani 1 1 d . . .
H30A H 0.7209 0.5843 0.2765 0.098 Uiso 1 1 calc R . .
H30B H 0.8052 0.5604 0.2280 0.098 Uiso 1 1 calc R . .
H30C H 0.7159 0.5796 0.2085 0.098 Uiso 1 1 calc R . .
C31 C 0.7739(6) 0.9440(5) 0.3083(5) 0.059(2) Uani 1 1 d . . .
C32 C 0.8601(7) 0.9424(5) 0.2720(4) 0.056(2) Uani 1 1 d . . .
C33 C 0.9114(5) 0.8871(5) 0.3089(4) 0.0462(18) Uani 1 1 d . . .
C34 C 0.8594(5) 0.8554(5) 0.3696(4) 0.0407(16) Uani 1 1 d . . .
C35 C 0.7737(5) 0.8887(5) 0.3692(4) 0.0462(18) Uani 1 1 d . . .
C36 C 0.6959(8) 1.0002(8) 0.2896(6) 0.086(3) Uani 1 1 d U . .
H36A H 0.6452 0.9697 0.3077 0.129 Uiso 1 1 calc R . .
H36B H 0.7051 1.0157 0.2440 0.129 Uiso 1 1 calc R . .
H36C H 0.6881 1.0506 0.3053 0.129 Uiso 1 1 calc R . .
C37 C 0.8940(8) 1.0001(8) 0.2061(6) 0.085(3) Uani 1 1 d U . .
H37A H 0.9135 1.0498 0.2112 0.127 Uiso 1 1 calc R . .
H37B H 0.8483 1.0168 0.1836 0.127 Uiso 1 1 calc R . .
H37C H 0.9413 0.9697 0.1823 0.127 Uiso 1 1 calc R . .
C38 C 1.0074(6) 0.8691(7) 0.2899(6) 0.073(3) Uani 1 1 d . . .
H38A H 1.0348 0.9160 0.2920 0.109 Uiso 1 1 calc R . .
H38B H 1.0236 0.8616 0.2471 0.109 Uiso 1 1 calc R . .
H38C H 1.0255 0.8182 0.3184 0.109 Uiso 1 1 calc R . .
C39 C 0.8917(7) 0.8004(5) 0.4279(4) 0.060(2) Uani 1 1 d . . .
H39A H 0.9085 0.8365 0.4494 0.090 Uiso 1 1 calc R . .
H39B H 0.9407 0.7625 0.4142 0.090 Uiso 1 1 calc R . .
H39C H 0.8462 0.7679 0.4565 0.090 Uiso 1 1 calc R . .
C40 C 0.6966(7) 0.8752(8) 0.4262(5) 0.075(3) Uani 1 1 d . . .
H40A H 0.6965 0.8157 0.4469 0.112 Uiso 1 1 calc R . .
H40B H 0.6439 0.8946 0.4119 0.112 Uiso 1 1 calc R . .
H40C H 0.7008 0.9067 0.4557 0.112 Uiso 1 1 calc R . .
C41 C 0.1470(6) 0.6150(5) 0.2045(4) 0.052(2) Uani 1 1 d . . .
H41A H 0.1868 0.5639 0.2050 0.062 Uiso 1 1 calc R . .
H41B H 0.0887 0.5990 0.2128 0.062 Uiso 1 1 calc R . .
C42 C 0.1541(6) 0.6566(6) 0.2544(4) 0.057(2) Uani 1 1 d . . .
H42A H 0.1190 0.7108 0.2501 0.068 Uiso 1 1 calc R . .
H42B H 0.1308 0.6212 0.2961 0.068 Uiso 1 1 calc R . .
C43 C 0.2872(7) 0.6020(6) 0.2869(4) 0.062(2) Uani 1 1 d . . .
H43A H 0.2738 0.5485 0.2822 0.074 Uiso 1 1 calc R . .
H43B H 0.2696 0.6024 0.3317 0.074 Uiso 1 1 calc R . .
C44 C 0.3808(7) 0.6099(6) 0.2636(4) 0.061(2) Uani 1 1 d . . .
H44A H 0.3937 0.6654 0.2646 0.073 Uiso 1 1 calc R . .
H44B H 0.4124 0.5667 0.2907 0.073 Uiso 1 1 calc R . .
C45 C 0.4978(6) 0.6022(6) 0.1752(5) 0.063(2) Uani 1 1 d . . .
H45A H 0.5296 0.5584 0.2016 0.076 Uiso 1 1 calc R . .
H45B H 0.5152 0.6571 0.1732 0.076 Uiso 1 1 calc R . .
C46 C 0.5157(6) 0.5871(6) 0.1091(5) 0.065(3) Uani 1 1 d . . .
H46A H 0.5776 0.5816 0.0913 0.078 Uiso 1 1 calc R . .
H46B H 0.4925 0.5350 0.1108 0.078 Uiso 1 1 calc R . .
C47 C 0.4685(6) 0.6399(5) 0.0133(4) 0.057(2) Uani 1 1 d . . .
H47A H 0.5218 0.6091 -0.0045 0.068 Uiso 1 1 calc R . .
H47B H 0.4606 0.6933 -0.0173 0.068 Uiso 1 1 calc R . .
C48 C 0.3939(6) 0.5884(5) 0.0241(4) 0.059(2) Uani 1 1 d . . .
H48A H 0.3935 0.5741 -0.0152 0.071 Uiso 1 1 calc R . .
H48B H 0.3999 0.5359 0.0560 0.071 Uiso 1 1 calc R . .
C49 C 0.2441(6) 0.5862(5) 0.0685(4) 0.052(2) Uani 1 1 d . . .
H49A H 0.2554 0.5392 0.1033 0.062 Uiso 1 1 calc R . .
H49B H 0.2359 0.5630 0.0350 0.062 Uiso 1 1 calc R . .
C50 C 0.1635(6) 0.6414(5) 0.0918(4) 0.053(2) Uani 1 1 d . . .
H50A H 0.1543 0.6891 0.0568 0.063 Uiso 1 1 calc R . .
H50B H 0.1139 0.6084 0.1043 0.063 Uiso 1 1 calc R . .
C51 C 0.1308(7) 0.8935(7) 0.0908(5) 0.067(2) Uani 1 1 d U . .
H51A H 0.0948 0.8512 0.1211 0.081 Uiso 1 1 calc R . .
H51B H 0.0941 0.9333 0.0659 0.081 Uiso 1 1 calc R . .
C52 C 0.1644(7) 0.9404(6) 0.1268(5) 0.066(2) Uani 1 1 d U . .
H52A H 0.2029 0.9812 0.0975 0.079 Uiso 1 1 calc R . .
H52B H 0.1168 0.9711 0.1510 0.079 Uiso 1 1 calc R . .
C53 C 0.2402(7) 0.9215(7) 0.2071(5) 0.073(3) Uani 1 1 d U . .
H53A H 0.1920 0.9400 0.2385 0.088 Uiso 1 1 calc R . .
H53B H 0.2692 0.9711 0.1808 0.088 Uiso 1 1 calc R . .
C54 C 0.3019(8) 0.8591(7) 0.2400(4) 0.076(3) Uani 1 1 d . . .
H54A H 0.3195 0.8850 0.2685 0.092 Uiso 1 1 calc R . .
H54B H 0.2718 0.8100 0.2659 0.092 Uiso 1 1 calc R . .
C55 C 0.4387(5) 0.8943(5) 0.1697(4) 0.0462(18) Uani 1 1 d . . .
H55A H 0.4745 0.8939 0.1987 0.055 Uiso 1 1 calc R . .
H55B H 0.4085 0.9506 0.1599 0.055 Uiso 1 1 calc R . .
C56 C 0.4938(6) 0.8726(5) 0.1098(4) 0.052(2) Uani 1 1 d . . .
H56A H 0.5422 0.9074 0.0928 0.062 Uiso 1 1 calc R . .
H56B H 0.5166 0.8132 0.1185 0.062 Uiso 1 1 calc R . .
C57 C 0.4894(5) 0.8828(5) 0.0030(4) 0.0483(19) Uani 1 1 d . . .
H57A H 0.5171 0.8257 0.0033 0.058 Uiso 1 1 calc R . .
H57B H 0.5336 0.9225 -0.0126 0.058 Uiso 1 1 calc R . .
C58 C 0.4245(6) 0.9053(5) -0.0382(4) 0.0484(19) Uani 1 1 d . . .
H58A H 0.3899 0.9579 -0.0323 0.058 Uiso 1 1 calc R . .
H58B H 0.4541 0.9130 -0.0828 0.058 Uiso 1 1 calc R . .
C59 C 0.2982(6) 0.8569(5) -0.0470(4) 0.056(2) Uani 1 1 d . . .
H59A H 0.2791 0.8041 -0.0482 0.067 Uiso 1 1 calc R . .
H59B H 0.3153 0.8897 -0.0906 0.067 Uiso 1 1 calc R . .
C60 C 0.2250(6) 0.9050(6) -0.0123(5) 0.066(3) Uani 1 1 d . . .
H60A H 0.2433 0.9568 -0.0086 0.079 Uiso 1 1 calc R . .
H60B H 0.1786 0.9204 -0.0349 0.079 Uiso 1 1 calc R . .
C61 C 0.5947(11) 0.1620(11) 0.6080(8) 0.080(4) Uani 1 1 d DU . .
H61A H 0.5628 0.1593 0.6517 0.096 Uiso 1 1 calc R . .
H61B H 0.6425 0.1178 0.6090 0.096 Uiso 1 1 calc R . .
C62 C 0.5361(11) 0.1438(12) 0.5719(8) 0.084(5) Uani 1 1 d DU . .
H62A H 0.5127 0.0898 0.5941 0.101 Uiso 1 1 calc R . .
H62B H 0.4880 0.1876 0.5710 0.101 Uiso 1 1 calc R . .
C63 C 0.543(3) 0.129(2) 0.4669(10) 0.138(12) Uani 1 1 d DU . .
H63A H 0.4815 0.1427 0.4808 0.166 Uiso 1 1 calc R . .
H63B H 0.5511 0.0677 0.4721 0.166 Uiso 1 1 calc R . .
C64 C 0.5613(13) 0.1633(13) 0.3953(9) 0.096(5) Uani 1 1 d DU . .
H64A H 0.5888 0.1176 0.3747 0.115 Uiso 1 1 calc R . .
H64B H 0.5068 0.1832 0.3828 0.115 Uiso 1 1 calc R . .
C65 C 0.5639(14) 0.2994(12) 0.3486(11) 0.110(6) Uani 1 1 d DU . .
H65A H 0.5120 0.3097 0.3804 0.132 Uiso 1 1 calc R . .
H65B H 0.5468 0.2890 0.3129 0.132 Uiso 1 1 calc R . .
C66 C 0.6162(12) 0.3744(11) 0.3267(9) 0.087(5) Uani 1 1 d DU . .
H66A H 0.6637 0.3642 0.2918 0.105 Uiso 1 1 calc R . .
H66B H 0.5799 0.4235 0.3095 0.105 Uiso 1 1 calc R . .
C67 C 0.5968(10) 0.4589(10) 0.3923(7) 0.107(4) Uani 1 1 d U . .
H67A H 0.5368 0.4467 0.4022 0.128 Uiso 1 1 calc R . .
H67B H 0.6034 0.5127 0.3607 0.128 Uiso 1 1 calc R . .
C68 C 0.6224(9) 0.4646(9) 0.4546(6) 0.091(4) Uani 1 1 d U . .
H68A H 0.6838 0.4705 0.4463 0.109 Uiso 1 1 calc R . .
H68B H 0.5899 0.5126 0.4706 0.109 Uiso 1 1 calc R . .
C69 C 0.6067(11) 0.3837(10) 0.5544(8) 0.113(5) Uani 1 1 d U . .
H69A H 0.5727 0.4318 0.5694 0.135 Uiso 1 1 calc R . .
H69B H 0.6664 0.3868 0.5548 0.135 Uiso 1 1 calc R . .
C70 C 0.5762(10) 0.3032(10) 0.6016(8) 0.072(4) Uani 1 1 d U . .
H70A H 0.5798 0.3046 0.6440 0.087 Uiso 1 1 calc R . .
H70B H 0.5163 0.2988 0.6027 0.087 Uiso 1 1 calc R . .
C71 C 0.8667(10) 0.0573(11) 0.5011(8) 0.121(5) Uani 1 1 d DU . .
H71A H 0.8820 0.0088 0.5334 0.145 Uiso 1 1 calc R . .
H71B H 0.9194 0.0746 0.4701 0.145 Uiso 1 1 calc R . .
C72 C 0.8071(10) 0.0332(10) 0.4692(7) 0.075(4) Uani 1 1 d DU . .
H72A H 0.8330 -0.0180 0.4550 0.090 Uiso 1 1 calc R . .
H72B H 0.7536 0.0193 0.5004 0.090 Uiso 1 1 calc R . .
C73 C 0.8522(9) 0.0951(8) 0.3643(6) 0.089(3) Uani 1 1 d DU . .
H73A H 0.8604 0.0405 0.3532 0.107 Uiso 1 1 calc R . .
H73B H 0.9057 0.1053 0.3724 0.107 Uiso 1 1 calc R . .
C74 C 0.8266(11) 0.1665(9) 0.3102(7) 0.113(5) Uani 1 1 d DU . .
H74A H 0.8713 0.1646 0.2717 0.136 Uiso 1 1 calc R . .
H74B H 0.7738 0.1530 0.3031 0.136 Uiso 1 1 calc R . .
C75 C 0.8934(6) 0.2867(6) 0.2937(4) 0.057(2) Uani 1 1 d DU . .
H75A H 0.9082 0.3040 0.2475 0.068 Uiso 1 1 calc R . .
H75B H 0.9399 0.2476 0.3082 0.068 Uiso 1 1 calc R . .
C76 C 0.8743(10) 0.3650(8) 0.3238(6) 0.100(4) Uani 1 1 d DU . .
H76A H 0.9140 0.4077 0.3002 0.119 Uiso 1 1 calc R . .
H76B H 0.8154 0.3903 0.3246 0.119 Uiso 1 1 calc R . .
C77 C 0.8799(11) 0.3772(10) 0.4265(6) 0.112(5) Uani 1 1 d DU . .
H77A H 0.8206 0.4025 0.4351 0.134 Uiso 1 1 calc R . .
H77B H 0.9165 0.4234 0.4055 0.134 Uiso 1 1 calc R . .
C78 C 0.9026(6) 0.3352(6) 0.4898(4) 0.058(2) Uani 1 1 d DU . .
H78A H 0.9498 0.2907 0.4861 0.069 Uiso 1 1 calc R . .
H78B H 0.9167 0.3761 0.5092 0.069 Uiso 1 1 calc R . .
C79 C 0.8330(11) 0.2385(10) 0.5689(8) 0.074(4) Uani 1 1 d U . .
H79A H 0.7750 0.2309 0.5952 0.088 Uiso 1 1 calc R . .
H79B H 0.8652 0.2552 0.5943 0.088 Uiso 1 1 calc R . .
C80 C 0.8740(8) 0.1504(7) 0.5596(6) 0.081(3) Uani 1 1 d . . .
H80A H 0.9328 0.1535 0.5340 0.097 Uiso 1 1 calc R . .
H80B H 0.8747 0.1106 0.6004 0.097 Uiso 1 1 calc R . .
C81 C 0.0527(12) 0.8008(13) 0.9433(9) 0.081(6) Uani 1 1 d D . .
H81A H 0.0316 0.8599 0.9341 0.121 Uiso 1 1 calc R . .
H81B H 0.0739 0.7869 0.9815 0.121 Uiso 1 1 calc R . .
H81C H 0.0065 0.7666 0.9490 0.121 Uiso 1 1 calc R . .
C82 C 0.1254(14) 0.7835(12) 0.8883(7) 0.048(7) Uani 1 1 d D . .
H82C H 0.1022 0.7917 0.8510 0.058 Uiso 1 1 calc R . .
H82D H 0.1677 0.8243 0.8785 0.058 Uiso 1 1 calc R . .
C83 C 0.1700(12) 0.6945(10) 0.9026(9) 0.064(5) Uani 1 1 d DU . .
H83A H 0.1965 0.6885 0.9380 0.077 Uiso 1 1 calc R . .
H83B H 0.1262 0.6545 0.9164 0.077 Uiso 1 1 calc R . .
C84 C 0.2384(14) 0.6696(14) 0.8484(10) 0.075(6) Uani 1 1 d U . .
H84A H 0.2778 0.7139 0.8311 0.090 Uiso 1 1 calc R . .
H84B H 0.2101 0.6690 0.8151 0.090 Uiso 1 1 calc R . .
C85 C 0.2926(13) 0.5840(11) 0.8630(9) 0.061(5) Uani 1 1 d . . .
H85A H 0.3323 0.5881 0.8874 0.092 Uiso 1 1 calc R . .
H85B H 0.3245 0.5701 0.8238 0.092 Uiso 1 1 calc R . .
H85C H 0.2550 0.5404 0.8869 0.092 Uiso 1 1 calc R . .

loop_
_atom_site_aniso_label
_atom_site_aniso_U_11
_atom_site_aniso_U_22
_atom_site_aniso_U_33
_atom_site_aniso_U_23
_atom_site_aniso_U_13
_atom_site_aniso_U_12
Ce1 0.0301(2) 0.0320(2) 0.02467(19) -0.00770(14) -0.00115(14) -0.00210(14)
Ce2 0.0365(2) 0.0309(2) 0.0292(2) -0.00902(15) -0.01068(15) -0.00067(15)
K1 0.0415(9) 0.0301(8) 0.0412(8) -0.0113(6) 0.0021(7) -0.0007(6)
K2 0.0285(7) 0.0369(8) 0.0360(7) -0.0107(6) -0.0046(6) -0.0038(6)
S1A 0.0409(9) 0.0309(9) 0.0283(8) -0.0082(6) -0.0049(7) -0.0009(7)
S2A 0.0395(9) 0.0327(9) 0.0321(8) -0.0047(7) -0.0042(7) -0.0061(7)
S3A 0.0708(14) 0.0450(11) 0.0329(9) -0.0006(8) -0.0177(9) -0.0014(9)
S4A 0.0459(11) 0.0542(12) 0.0382(9) -0.0211(8) -0.0085(8) -0.0046(8)
S1B 0.0405(10) 0.0442(10) 0.0345(9) -0.0079(7) -0.0106(7) -0.0045(7)
S2B 0.0449(10) 0.0386(10) 0.0409(10) -0.0106(8) -0.0097(8) 0.0068(7)
S3B 0.0574(12) 0.0412(11) 0.0532(11) -0.0146(8) -0.0301(10) 0.0053(8)
S4B 0.0632(13) 0.0568(12) 0.0302(9) -0.0110(8) -0.0096(9) 0.0019(10)
C1A 0.037(4) 0.044(4) 0.023(3) -0.012(3) -0.002(3) 0.001(3)
C2A 0.039(4) 0.038(4) 0.022(3) -0.004(3) 0.000(3) -0.006(3)
C3A 0.066(11) 0.068(11) 0.054(9) -0.023(7) -0.032(8) 0.020(8)
C4A 0.067(11) 0.080(12) 0.040(7) -0.028(7) -0.027(7) 0.013(8)
C3C 0.07(2) 0.044(17) 0.029(12) -0.011(10) -0.010(13) 0.013(14)
C4C 0.06(2) 0.08(2) 0.055(17) -0.034(15) -0.031(16) 0.000(15)
C1B 0.055(5) 0.032(4) 0.031(3) -0.008(3) -0.012(3) -0.005(3)
C2B 0.054(4) 0.031(4) 0.032(3) -0.007(3) -0.019(3) -0.001(3)
C3B 0.079(6) 0.041(4) 0.048(4) -0.012(3) -0.040(4) 0.007(4)
C4B 0.090(7) 0.041(5) 0.038(4) -0.013(3) -0.024(4) 0.014(4)
O1 0.053(3) 0.030(3) 0.054(3) -0.007(2) 0.001(3) -0.005(2)
O2 0.076(4) 0.037(3) 0.048(3) -0.008(2) 0.004(3) -0.006(3)
O3 0.064(4) 0.047(3) 0.049(3) -0.011(3) -0.012(3) 0.001(3)
O4 0.049(3) 0.034(3) 0.056(3) -0.002(2) 0.003(3) 0.003(2)
O5 0.053(3) 0.034(3) 0.050(3) -0.014(2) 0.003(3) -0.001(2)
O6 0.058(4) 0.035(3) 0.072(4) 0.004(3) -0.006(3) -0.002(2)
O7 0.058(4) 0.040(3) 0.081(4) -0.024(3) 0.014(3) -0.006(3)
O8 0.074(4) 0.044(3) 0.047(3) -0.016(3) -0.004(3) -0.011(3)
O9 0.043(3) 0.054(3) 0.042(3) -0.010(2) -0.005(2) 0.000(2)
O10 0.053(3) 0.041(3) 0.047(3) -0.007(2) -0.005(3) -0.006(2)
O11 0.104(3) 0.105(3) 0.104(3) -0.0235(12) -0.0243(12) -0.0088(10)
O12 0.155(5) 0.155(5) 0.155(5) -0.0373(15) -0.0350(14) -0.0143(11)
O13 0.159(5) 0.159(5) 0.159(5) -0.0374(15) -0.0376(15) -0.0152(11)
O14 0.095(3) 0.095(3) 0.096(3) -0.0232(11) -0.0230(11) -0.0083(10)
O15 0.150(4) 0.150(4) 0.150(4) -0.0357(14) -0.0341(14) -0.0138(11)
O16 0.110(3) 0.111(3) 0.111(3) -0.0266(12) -0.0255(12) -0.0098(10)
O17 0.105(3) 0.106(3) 0.105(3) -0.0248(12) -0.0242(12) -0.0103(10)
O18 0.096(3) 0.097(3) 0.097(3) -0.0232(11) -0.0221(11) -0.0094(10)
O19 0.101(3) 0.101(3) 0.100(3) -0.0245(12) -0.0234(11) -0.0087(10)
O20 0.109(3) 0.109(3) 0.110(3) -0.0262(12) -0.0245(12) -0.0103(10)
C1 0.045(4) 0.039(4) 0.048(4) -0.011(3) -0.020(3) -0.001(3)
C2 0.051(5) 0.056(5) 0.036(4) -0.001(3) -0.015(3) -0.011(4)
C3 0.046(4) 0.065(5) 0.046(4) -0.032(4) -0.012(4) 0.002(4)
C4 0.046(4) 0.034(4) 0.044(4) -0.008(3) -0.014(3) -0.002(3)
C5 0.040(4) 0.046(4) 0.032(3) -0.011(3) -0.008(3) -0.002(3)
C6 0.065(3) 0.065(3) 0.066(3) -0.0157(11) -0.0162(11) -0.0054(10)
C7 0.073(3) 0.074(3) 0.073(3) -0.0163(12) -0.0172(12) -0.0069(10)
C8 0.076(3) 0.076(3) 0.075(3) -0.0193(12) -0.0175(12) -0.0064(10)
C9 0.071(3) 0.071(3) 0.072(3) -0.0168(12) -0.0172(11) -0.0070(10)
C10 0.032(4) 0.101(7) 0.047(5) -0.027(5) 0.003(4) -0.003(4)
C11 0.036(4) 0.043(4) 0.051(4) -0.023(3) 0.010(3) -0.004(3)
C12 0.036(4) 0.035(4) 0.035(4) -0.014(3) 0.006(3) -0.003(3)
C13 0.028(3) 0.034(4) 0.037(4) -0.011(3) 0.005(3) 0.000(3)
C14 0.033(4) 0.053(5) 0.036(4) -0.011(3) 0.004(3) 0.000(3)
C15 0.032(4) 0.073(6) 0.044(4) -0.030(4) 0.002(3) -0.004(4)
C16 0.054(5) 0.048(5) 0.085(7) -0.035(5) 0.020(5) -0.014(4)
C17 0.051(5) 0.043(4) 0.035(4) -0.008(3) 0.008(3) -0.001(3)
C18 0.049(4) 0.034(4) 0.048(4) -0.011(3) -0.002(3) -0.004(3)
C19 0.041(5) 0.087(7) 0.036(4) -0.003(4) -0.002(3) 0.011(4)
C20 0.040(5) 0.131(10) 0.072(6) -0.065(7) 0.002(4) -0.020(5)
C21 0.047(4) 0.040(4) 0.032(3) -0.007(3) -0.017(3) -0.006(3)
C22 0.051(4) 0.040(4) 0.034(4) -0.006(3) -0.020(3) -0.001(3)
C23 0.052(5) 0.054(5) 0.029(3) -0.006(3) -0.008(3) -0.009(4)
C24 0.054(5) 0.066(5) 0.032(4) -0.018(4) -0.017(3) 0.017(4)
C25 0.068(5) 0.041(4) 0.033(4) -0.012(3) -0.024(4) -0.002(4)
C26 0.054(5) 0.063(5) 0.043(4) -0.003(4) -0.018(4) -0.009(4)
C27 0.072(6) 0.043(5) 0.057(5) -0.005(4) -0.034(5) 0.002(4)
C28 0.064(6) 0.092(8) 0.044(5) 0.002(5) -0.004(4) -0.016(5)
C29 0.070(3) 0.070(3) 0.069(3) -0.0169(11) -0.0159(11) -0.0051(10)
C30 0.111(8) 0.038(5) 0.061(5) -0.022(4) -0.043(6) 0.007(5)
C31 0.075(6) 0.041(5) 0.077(6) -0.027(4) -0.047(5) 0.021(4)
C32 0.091(7) 0.040(5) 0.036(4) -0.010(3) -0.010(4) -0.015(4)
C33 0.048(4) 0.036(4) 0.058(5) -0.024(4) -0.001(4) -0.009(3)
C34 0.049(4) 0.034(4) 0.046(4) -0.017(3) -0.019(3) 0.001(3)
C35 0.047(4) 0.042(4) 0.054(5) -0.028(4) -0.001(4) -0.007(3)
C36 0.086(3) 0.086(3) 0.086(3) -0.0209(12) -0.0204(12) -0.0069(10)
C37 0.086(3) 0.085(3) 0.085(3) -0.0199(12) -0.0195(12) -0.0084(10)
C38 0.054(6) 0.072(7) 0.097(8) -0.041(6) 0.004(5) -0.018(5)
C39 0.084(7) 0.043(5) 0.065(6) -0.016(4) -0.037(5) -0.007(4)
C40 0.058(6) 0.098(8) 0.081(7) -0.060(6) 0.006(5) -0.014(5)
C41 0.046(5) 0.038(4) 0.058(5) 0.002(4) 0.000(4) -0.007(3)
C42 0.052(5) 0.053(5) 0.052(5) -0.012(4) 0.011(4) -0.003(4)
C43 0.096(8) 0.042(5) 0.038(4) -0.006(3) -0.003(4) -0.008(4)
C44 0.090(7) 0.047(5) 0.050(5) -0.009(4) -0.027(5) -0.006(4)
C45 0.055(5) 0.043(5) 0.086(7) 0.000(4) -0.021(5) -0.004(4)
C46 0.055(5) 0.053(6) 0.064(6) 0.002(4) -0.001(4) 0.013(4)
C47 0.057(5) 0.043(5) 0.048(5) -0.006(4) 0.014(4) 0.009(4)
C48 0.078(6) 0.035(4) 0.055(5) -0.017(4) 0.003(4) 0.003(4)
C49 0.067(6) 0.037(4) 0.049(5) -0.011(3) -0.009(4) -0.007(4)
C50 0.061(5) 0.037(4) 0.057(5) -0.010(4) -0.013(4) -0.001(4)
C51 0.066(3) 0.066(3) 0.068(3) -0.0149(11) -0.0144(11) -0.0053(10)
C52 0.065(3) 0.065(3) 0.066(3) -0.0151(11) -0.0134(11) -0.0054(10)
C53 0.073(3) 0.072(3) 0.074(3) -0.0187(12) -0.0155(12) -0.0071(10)
C54 0.101(8) 0.086(7) 0.048(5) -0.029(5) 0.015(5) -0.058(6)
C55 0.052(5) 0.035(4) 0.053(5) -0.012(3) -0.014(4) -0.003(3)
C56 0.054(5) 0.047(5) 0.052(5) -0.009(4) -0.019(4) 0.006(4)
C57 0.048(5) 0.041(4) 0.047(4) -0.012(3) 0.006(4) -0.005(3)
C58 0.058(5) 0.039(4) 0.037(4) -0.004(3) -0.001(4) -0.001(3)
C59 0.061(5) 0.041(5) 0.061(5) 0.000(4) -0.020(4) 0.001(4)
C60 0.059(6) 0.047(5) 0.076(6) 0.008(4) -0.017(5) 0.003(4)
C61 0.080(4) 0.080(4) 0.080(4) -0.0191(14) -0.0181(14) -0.0071(11)
C62 0.084(5) 0.084(5) 0.084(5) -0.0192(15) -0.0191(14) -0.0077(11)
C63 0.138(12) 0.138(12) 0.138(12) -0.033(3) -0.032(3) -0.0131(15)
C64 0.096(5) 0.095(5) 0.096(5) -0.0234(16) -0.0219(16) -0.0094(11)
C65 0.110(6) 0.110(6) 0.110(6) -0.0257(18) -0.0256(18) -0.0100(12)
C66 0.087(5) 0.087(5) 0.087(5) -0.0205(15) -0.0212(15) -0.0084(11)
C67 0.106(4) 0.106(4) 0.107(4) -0.0255(14) -0.0244(14) -0.0094(11)
C68 0.091(4) 0.090(4) 0.091(4) -0.0220(13) -0.0197(13) -0.0087(11)
C69 0.113(5) 0.113(5) 0.112(5) -0.0272(15) -0.0263(14) -0.0102(11)
C70 0.072(4) 0.073(4) 0.072(4) -0.0179(13) -0.0161(13) -0.0073(11)
C71 0.121(5) 0.120(5) 0.121(5) -0.0284(15) -0.0276(15) -0.0109(11)
C72 0.075(4) 0.074(4) 0.075(4) -0.0173(14) -0.0170(13) -0.0068(11)
C73 0.089(4) 0.089(4) 0.089(4) -0.0222(13) -0.0199(13) -0.0080(10)
C74 0.114(5) 0.113(5) 0.113(5) -0.0272(15) -0.0255(15) -0.0100(11)
C75 0.057(2) 0.057(2) 0.057(2) -0.0141(11) -0.0124(11) -0.0057(10)
C76 0.099(4) 0.100(4) 0.099(4) -0.0224(13) -0.0235(13) -0.0084(11)
C77 0.112(5) 0.112(5) 0.112(5) -0.0284(15) -0.0270(14) -0.0090(11)
C78 0.057(2) 0.058(2) 0.058(2) -0.0148(11) -0.0128(11) -0.0059(10)
C79 0.073(4) 0.074(4) 0.073(4) -0.0165(13) -0.0163(13) -0.0049(11)
C80 0.087(8) 0.088(8) 0.076(7) -0.013(6) -0.055(6) 0.015(6)
C81 0.100(17) 0.087(16) 0.065(13) -0.019(11) -0.039(12) 0.002(13)
C82 0.051(15) 0.073(19) 0.015(10) 0.002(10) -0.016(10) 0.003(13)
C83 0.065(5) 0.064(5) 0.064(5) -0.0154(15) -0.0147(15) -0.0061(11)
C84 0.075(6) 0.075(6) 0.075(6) -0.0179(16) -0.0173(16) -0.0068(11)
C85 0.075(13) 0.046(10) 0.054(10) -0.017(8) 0.007(9) -0.006(8)

loop_
_geom_bond_atom_site_label_1
_geom_bond_atom_site_label_2
_geom_bond_distance
_geom_bond_site_symmetry_2
_geom_bond_publ_flag
Ce1 S2A 2.7703(17) . ?
Ce1 C3 2.783(8) . ?
Ce1 C2 2.797(7) . ?
Ce1 S1A 2.7984(16) . ?
Ce1 C4 2.802(8) . ?
Ce1 C15 2.806(8) . ?
Ce1 C1 2.811(7) . ?
Ce1 C5 2.821(7) . ?
Ce1 C11 2.824(7) . ?
Ce1 C14 2.827(7) . ?
Ce1 C13 2.833(6) . ?
Ce1 C12 2.843(7) . ?
Ce2 S1B 2.7753(19) . ?
Ce2 S2B 2.7848(18) . ?
Ce2 C21 2.795(7) . ?
Ce2 C22 2.798(7) . ?
Ce2 C23 2.816(7) . ?
Ce2 C24 2.818(7) . ?
Ce2 C25 2.827(7) . ?
Ce2 C33 2.832(7) . ?
Ce2 C35 2.846(7) . ?
Ce2 C31 2.851(8) . ?
Ce2 C32 2.855(8) . ?
Ce2 C34 2.863(7) . ?
K1 O4 2.812(5) . ?
K1 O5 2.827(6) . ?
K1 O1 2.835(6) . ?
K1 O7 2.843(6) . ?
K1 O8 2.858(6) . ?
K1 O6 2.891(6) . ?
K1 O9 2.949(6) . ?
K1 O10 2.958(6) . ?
K1 O2 2.972(6) . ?
K1 O3 3.058(6) . ?
K2 O17 2.784(10) . ?
K2 O13 2.828(15) . ?
K2 O14 2.873(9) . ?
K2 O16 2.916(11) . ?
K2 O18 2.934(9) . ?
K2 O20 2.941(10) . ?
K2 O19 2.942(10) . ?
K2 O11 2.995(10) . ?
K2 O15 3.027(14) . ?
K2 O12 3.032(15) . ?
S1A C1A 1.767(7) . ?
S2A C2A 1.770(7) . ?
S3A C2A 1.792(7) . ?
S3A C3A 1.799(8) . ?
S3A C3C 1.814(9) . ?
S4A C1A 1.781(7) . ?
S4A C4C 1.789(10) . ?
S4A C4A 1.819(8) . ?
S1B C1B 1.777(8) . ?
S2B C2B 1.759(7) . ?
S3B C2B 1.775(7) . ?
S3B C3B 1.793(9) . ?
S4B C1B 1.774(7) . ?
S4B C4B 1.812(8) . ?
C1A C2A 1.344(10) . ?
C3A C4A 1.517(9) . ?
C3C C4C 1.520(10) . ?
C1B C2B 1.359(11) . ?
C3B C4B 1.500(13) . ?
O1 C50 1.423(10) . ?
O1 C41 1.423(9) . ?
O2 C43 1.417(11) . ?
O2 C42 1.443(11) . ?
O3 C44 1.400(10) . ?
O3 C45 1.440(11) . ?
O4 C46 1.408(10) . ?
O4 C47 1.429(11) . ?
O5 C49 1.414(10) . ?
O5 C48 1.431(10) . ?
O6 C60 1.420(11) . ?
O6 C51 1.428(12) . ?
O7 C52 1.393(12) . ?
O7 C53 1.445(12) . ?
O8 C54 1.412(12) . ?
O8 C55 1.452(10) . ?
O9 C56 1.416(10) . ?
O9 C57 1.427(9) . ?
O10 C59 1.406(10) . ?
O10 C58 1.416(10) . ?
O11 C61 1.307(17) . ?
O11 C70 1.339(16) . ?
O12 C62 1.309(19) . ?
O12 C63 1.33(3) . ?
O13 C65 1.37(2) . ?
O13 C64 1.41(2) . ?
O14 C66 1.345(18) . ?
O14 C67 1.361(16) . ?
O15 C68 1.305(17) . ?
O15 C69 1.312(18) . ?
O16 C80 1.305(14) . ?
O16 C71 1.455(18) . ?
O17 C73 1.352(15) . ?
O17 C72 1.418(17) . ?
O18 C74 1.388(16) . ?
O18 C75 1.418(12) . ?
O19 C77 1.292(16) . ?
O19 C76 1.423(16) . ?
O20 C79 1.298(17) . ?
O20 C78 1.353(13) . ?
C1 C5 1.389(11) . ?
C1 C2 1.399(11) . ?
C1 C6 1.509(12) . ?
C2 C3 1.421(12) . ?
C2 C7 1.512(13) . ?
C3 C4 1.417(11) . ?
C3 C8 1.498(13) . ?
C4 C5 1.427(10) . ?
C4 C9 1.474(13) . ?
C5 C10 1.510(10) . ?
C11 C12 1.413(10) . ?
C11 C15 1.444(12) . ?
C11 C16 1.493(11) . ?
C12 C13 1.405(10) . ?
C12 C17 1.534(10) . ?
C13 C14 1.425(10) . ?
C13 C18 1.499(10) . ?
C14 C15 1.402(12) . ?
C14 C19 1.507(11) . ?
C15 C20 1.502(11) . ?
C21 C25 1.410(11) . ?
C21 C22 1.414(10) . ?
C21 C26 1.504(11) . ?
C22 C23 1.421(11) . ?
C22 C27 1.488(11) . ?
C23 C24 1.403(12) . ?
C23 C28 1.520(12) . ?
C24 C25 1.414(12) . ?
C24 C29 1.500(12) . ?
C25 C30 1.532(12) . ?
C31 C32 1.411(14) . ?
C31 C35 1.420(13) . ?
C31 C36 1.514(14) . ?
C32 C33 1.379(13) . ?
C32 C37 1.536(14) . ?
C33 C34 1.407(11) . ?
C33 C38 1.492(12) . ?
C34 C35 1.401(11) . ?
C34 C39 1.535(11) . ?
C35 C40 1.522(12) . ?
C41 C42 1.490(13) . ?
C43 C44 1.472(14) . ?
C45 C46 1.511(14) . ?
C47 C48 1.502(13) . ?
C49 C50 1.516(12) . ?
C51 C52 1.488(14) . ?
C53 C54 1.493(16) . ?
C55 C56 1.498(11) . ?
C57 C58 1.506(12) . ?
C59 C60 1.472(13) . ?
C61 C62 1.50(3) . ?
C63 C64 1.51(3) . ?
C65 C66 1.50(3) . ?
C67 C68 1.582(19) . ?
C69 C70 1.51(2) . ?
C71 C72 1.49(2) . ?
C73 C74 1.53(2) . ?
C75 C76 1.555(9) . ?
C77 C78 1.509(9) . ?
C79 C80 1.534(18) . ?
C81 C82 1.51(3) . ?
C82 C83 1.51(3) . ?
C83 C84 1.51(3) . ?
C84 C85 1.53(3) . ?
